data_7042231
loop_
_publ_author_name
'Brugos, Javier'
'Cabeza, Javier A.'
'Garc\'ia-\'Alvarez, Pablo'
'P\'erez-Carre\~no, Enrique'
'Van der Maelen, Juan F.'

_publ_section_title
;
 Octahedral manganese(i) and ruthenium(ii) complexes containing
 2-(methylamido)pyridine-borane as a tripod \k(3)N,H,H-ligand.
;
_journal_issue 12
_journal_name_full 'Dalton transactions (Cambridge, England : 2003)'
_journal_page_first 4009
_journal_page_last 4017
_journal_paper_doi 10.1039/c7dt00378a
_journal_volume 46
_journal_year 2017
_chemical_formula_moiety 'C9 H10 B Mn N2 O3'
_chemical_formula_sum 'C9 H10 B Mn N2 O3'
_chemical_formula_weight 259.94
_chemical_name_systematic
;
 ?
;
_space_group_crystal_system monoclinic
_space_group_IT_number 15
_space_group_name_Hall '-C 2yc'
_space_group_name_H-M_alt 'C 1 2/c 1'
_symmetry_space_group_name_Hall '-C 2yc'
_symmetry_space_group_name_H-M 'C 1 2/c 1'
_atom_sites_solution_hydrogens mixed
_audit_creation_method SHELXL-2014
_audit_update_record
;
2017-01-31 deposited with the CCDC.
2017-02-27 downloaded from the CCDC.
;
_cell_angle_alpha 90
_cell_angle_beta 98.196(2)
_cell_angle_gamma 90
_cell_formula_units_Z 8
_cell_length_a 13.2584(3)
_cell_length_b 12.7142(3)
_cell_length_c 13.3824(3)
_cell_measurement_reflns_used 3518
_cell_measurement_temperature 145(2)
_cell_measurement_theta_max 69.5950
_cell_measurement_theta_min 4.8300
_cell_volume 2232.83(9)
_computing_cell_refinement
;
'CrysAlisPro 1.171.38.43 (Rigaku OD, 2015)'
;
_computing_data_collection
;
'CrysAlisPro 1.171.38.43 (Rigaku OD, 2015)'
;
_computing_data_reduction
;
'CrysAlisPro 1.171.38.43 (Rigaku OD, 2015)'
;
_computing_molecular_graphics 'MERCURY (Cambridge Crystallographic Data Centre: Cambridge, UK, 2016)'
_computing_publication_material 'SHELXL-2014 (Sheldrick, 2014)'
_computing_structure_refinement 'SHELXL-2014 (Sheldrick, 2014)'
_computing_structure_solution 'SIR-97 (Giacovazzo, 1999)'
_diffrn_ambient_temperature 145(2)
_diffrn_measured_fraction_theta_full 0.995
_diffrn_measured_fraction_theta_max 0.974
_diffrn_measurement_device_type 'Xcalibur, Onyx, Nova'
_diffrn_radiation_type CuK\a
_diffrn_radiation_wavelength 1.5418
_diffrn_reflns_av_R_equivalents 0.0242
_diffrn_reflns_av_unetI/netI 0.0268
_diffrn_reflns_Laue_measured_fraction_full 0.995
_diffrn_reflns_Laue_measured_fraction_max 0.974
_diffrn_reflns_limit_h_max 8
_diffrn_reflns_limit_h_min -16
_diffrn_reflns_limit_k_max 11
_diffrn_reflns_limit_k_min -15
_diffrn_reflns_limit_l_max 15
_diffrn_reflns_limit_l_min -16
_diffrn_reflns_number 4899
_diffrn_reflns_point_group_measured_fraction_full 0.995
_diffrn_reflns_point_group_measured_fraction_max 0.974
_diffrn_reflns_theta_full 67.680
_diffrn_reflns_theta_max 69.728
_diffrn_reflns_theta_min 4.843
_diffrn_source 'micro-focus sealed X-ray tube'
_exptl_absorpt_coefficient_mu 9.572
_exptl_absorpt_correction_T_max 1.00000
_exptl_absorpt_correction_T_min 0.47667
_exptl_absorpt_correction_type multi-scan
_exptl_absorpt_process_details
;
CrysAlisPro 1.171.38.43 (Rigaku Oxford Diffraction, 2015)
Empirical absorption correction using spherical harmonics,
 implemented in SCALE3 ABSPACK scaling algorithm.
;
_exptl_crystal_colour yellow
_exptl_crystal_density_diffrn 1.547
_exptl_crystal_description fragment
_exptl_crystal_F_000 1056
_exptl_crystal_size_max 0.37
_exptl_crystal_size_mid 0.12
_exptl_crystal_size_min 0.07
_refine_diff_density_max 0.257
_refine_diff_density_min -0.393
_refine_diff_density_rms 0.060
_refine_ls_extinction_method none
_refine_ls_goodness_of_fit_ref 1.077
_refine_ls_hydrogen_treatment mixed
_refine_ls_matrix_type full
_refine_ls_number_parameters 158
_refine_ls_number_reflns 2059
_refine_ls_number_restraints 0
_refine_ls_restrained_S_all 1.077
_refine_ls_R_factor_all 0.0289
_refine_ls_R_factor_gt 0.0271
_refine_ls_shift/su_max 0.001
_refine_ls_shift/su_mean 0.000
_refine_ls_structure_factor_coef Fsqd
_refine_ls_weighting_details 'w=1/[\s^2^(Fo^2^)+(0.0457P)^2^+1.0887P] where P=(Fo^2^+2Fc^2^)/3'
_refine_ls_weighting_scheme calc
_refine_ls_wR_factor_gt 0.0749
_refine_ls_wR_factor_ref 0.0767
_reflns_Friedel_coverage 0.000
_reflns_number_gt 1950
_reflns_number_total 2059
_reflns_threshold_expression 'I > 2\s(I)'
_cod_data_source_file c7dt00378a2.cif
_cod_data_source_block 1
_cod_depositor_comments 'Adding full bibliography for 7042231--7042232.cif.'
_cod_database_code 7042231
_shelx_space_group_comment
;
The symmetry employed for this shelxl refinement is uniquely defined
by the following loop, which should always be used as a source of
symmetry information in preference to the above space-group names.
They are only intended as comments.
;
_shelxl_version_number 2014-3

loop_
_space_group_symop_operation_xyz
'x, y, z'
'-x, y, -z+1/2'
'x+1/2, y+1/2, z'
'-x+1/2, y+1/2, -z+1/2'
'-x, -y, -z'
'x, -y, z-1/2'
'-x+1/2, -y+1/2, -z'
'x+1/2, -y+1/2, z-1/2'

loop_
_atom_site_label
_atom_site_type_symbol
_atom_site_fract_x
_atom_site_fract_y
_atom_site_fract_z
_atom_site_U_iso_or_equiv
_atom_site_adp_type
_atom_site_occupancy
_atom_site_site_symmetry_order
_atom_site_calc_flag
_atom_site_refinement_flags_posn
_atom_site_refinement_flags_adp
C1 C 0.16652(14) -0.14453(13) 0.16677(14) 0.0268(4) Uani 1 1 d . .
H1A H 0.1270 -0.1602 0.2215 0.040 Uiso 1 1 calc R U
H1B H 0.2368 -0.1690 0.1855 0.040 Uiso 1 1 calc R U
H1C H 0.1358 -0.1804 0.1050 0.040 Uiso 1 1 calc R U
C2 C 0.07699(13) 0.01615(14) 0.13275(12) 0.0222(3) Uani 1 1 d . .
C3 C -0.02078(14) -0.03327(16) 0.12761(13) 0.0268(4) Uani 1 1 d . .
H3 H -0.0253 -0.1076 0.1329 0.032 Uiso 1 1 calc R U
C4 C -0.10668(14) 0.02580(17) 0.11522(13) 0.0309(4) Uani 1 1 d . .
H4 H -0.1712 -0.0075 0.1127 0.037 Uiso 1 1 calc R U
C5 C -0.10152(14) 0.13645(17) 0.10603(14) 0.0341(4) Uani 1 1 d . .
H5 H -0.1617 0.1780 0.0991 0.041 Uiso 1 1 calc R U
C6 C -0.00905(14) 0.18186(16) 0.10738(14) 0.0308(4) Uani 1 1 d . .
H6 H -0.0051 0.2559 0.0995 0.037 Uiso 1 1 calc R U
C101 C 0.34135(15) -0.04424(14) 0.06157(15) 0.0288(4) Uani 1 1 d . .
C102 C 0.36466(13) -0.01073(14) 0.25449(14) 0.0295(4) Uani 1 1 d . .
C103 C 0.40134(14) 0.13693(15) 0.13306(15) 0.0309(4) Uani 1 1 d . .
B1 B 0.18221(16) 0.17253(16) 0.11973(16) 0.0277(4) Uani 1 1 d . .
Mn1 Mn 0.29511(2) 0.05092(2) 0.14384(2) 0.02236(12) Uani 1 1 d . .
N1 N 0.07912(11) 0.12385(12) 0.11983(11) 0.0244(3) Uani 1 1 d . .
N2 N 0.16647(11) -0.03086(11) 0.14918(11) 0.0222(3) Uani 1 1 d . .
O101 O 0.36774(11) -0.10480(12) 0.00742(11) 0.0420(4) Uani 1 1 d . .
O102 O 0.40989(12) -0.04764(11) 0.32542(12) 0.0415(4) Uani 1 1 d . .
O103 O 0.46833(11) 0.19157(12) 0.12512(12) 0.0443(4) Uani 1 1 d . .
H100 H 0.1802(17) 0.2572(19) 0.1059(17) 0.039(6) Uiso 1 1 d . .
H200 H 0.2354(16) 0.1466(17) 0.1968(16) 0.032(5) Uiso 1 1 d . .
H300 H 0.2268(15) 0.1295(17) 0.0552(15) 0.025(5) Uiso 1 1 d . .

loop_
_atom_site_aniso_label
_atom_site_aniso_U_11
_atom_site_aniso_U_22
_atom_site_aniso_U_33
_atom_site_aniso_U_23
_atom_site_aniso_U_13
_atom_site_aniso_U_12
C1 0.0263(9) 0.0188(8) 0.0352(9) 0.0020(7) 0.0035(7) -0.0022(7)
C2 0.0257(9) 0.0211(8) 0.0195(7) -0.0009(6) 0.0019(6) -0.0019(7)
C3 0.0258(9) 0.0307(9) 0.0236(9) 0.0002(7) 0.0029(7) -0.0034(7)
C4 0.0237(9) 0.0439(11) 0.0243(8) -0.0003(8) 0.0013(7) 0.0000(8)
C5 0.0272(10) 0.0428(11) 0.0313(9) -0.0026(8) 0.0014(7) 0.0103(8)
C6 0.0330(10) 0.0272(9) 0.0313(8) -0.0009(7) 0.0015(7) 0.0084(8)
C101 0.0260(10) 0.0238(9) 0.0366(10) 0.0052(7) 0.0045(8) 0.0004(7)
C102 0.0235(9) 0.0244(9) 0.0407(10) -0.0006(8) 0.0052(8) -0.0045(7)
C103 0.0297(10) 0.0219(9) 0.0410(10) 0.0012(7) 0.0040(8) 0.0014(8)
B1 0.0296(10) 0.0182(9) 0.0346(10) -0.0007(8) 0.0025(8) 0.0003(8)
Mn1 0.02043(18) 0.01665(17) 0.02983(18) 0.00060(9) 0.00302(12) -0.00103(9)
N1 0.0242(7) 0.0218(7) 0.0268(7) -0.0004(6) 0.0019(6) 0.0038(6)
N2 0.0219(7) 0.0170(7) 0.0274(7) 0.0006(6) 0.0031(6) -0.0004(6)
O101 0.0463(8) 0.0348(8) 0.0463(8) -0.0053(7) 0.0120(7) 0.0114(7)
O102 0.0377(8) 0.0402(9) 0.0431(8) 0.0105(6) -0.0065(7) -0.0026(6)
O103 0.0342(8) 0.0311(8) 0.0689(10) 0.0017(7) 0.0119(7) -0.0119(6)

loop_
_atom_type_symbol
_atom_type_description
_atom_type_scat_dispersion_real
_atom_type_scat_dispersion_imag
_atom_type_scat_source
C C 0.0181 0.0091 'International Tables Vol C Tables 4.2.6.8 and 6.1.1.4'
H H 0.0000 0.0000 'International Tables Vol C Tables 4.2.6.8 and 6.1.1.4'
B B 0.0090 0.0039 'International Tables Vol C Tables 4.2.6.8 and 6.1.1.4'
Mn Mn -0.5299 2.8052 'International Tables Vol C Tables 4.2.6.8 and 6.1.1.4'
N N 0.0311 0.0180 'International Tables Vol C Tables 4.2.6.8 and 6.1.1.4'
O O 0.0492 0.0322 'International Tables Vol C Tables 4.2.6.8 and 6.1.1.4'

loop_
_geom_angle_atom_site_label_1
_geom_angle_atom_site_label_2
_geom_angle_atom_site_label_3
_geom_angle
N2 C2 N1 115.87(15)
N2 C2 C3 126.54(17)
N1 C2 C3 117.59(16)
C4 C3 C2 120.12(18)
C3 C4 C5 120.78(18)
C6 C5 C4 118.57(17)
C5 C6 N1 121.80(18)
O101 C101 Mn1 177.80(18)
O102 C102 Mn1 178.38(17)
O103 C103 Mn1 179.25(18)
N1 B1 Mn1 108.59(12)
C101 Mn1 C103 91.18(8)
C101 Mn1 C102 91.79(8)
C103 Mn1 C102 90.89(8)
C101 Mn1 N2 92.22(7)
C103 Mn1 N2 173.31(7)
C102 Mn1 N2 94.76(7)
C101 Mn1 B1 133.12(8)
C103 Mn1 B1 94.99(8)
C102 Mn1 B1 134.38(8)
N2 Mn1 B1 78.48(7)
C6 N1 C2 121.06(15)
C6 N1 B1 122.58(16)
C2 N1 B1 116.36(14)
C2 N2 C1 117.00(15)
C2 N2 Mn1 120.54(12)
C1 N2 Mn1 122.41(11)

loop_
_geom_bond_atom_site_label_1
_geom_bond_atom_site_label_2
_geom_bond_distance
C1 N2 1.464(2)
C2 N2 1.319(2)
C2 N1 1.381(2)
C2 C3 1.433(3)
C3 C4 1.355(3)
C4 C5 1.415(3)
C5 C6 1.353(3)
C6 N1 1.372(2)
C101 O101 1.146(2)
C101 Mn1 1.801(2)
C102 O102 1.148(2)
C102 Mn1 1.8078(19)
C103 O103 1.144(2)
C103 Mn1 1.8050(19)
B1 N1 1.501(2)
B1 Mn1 2.144(2)
Mn1 N2 2.0075(15)
